data_1559430
loop_
_publ_author_name
'Kutniewska, Sylwia E.'
'Kr\'owczy\'nski, Adam'
'Kami\'nski, Rados\/law'
'Jarzembska, Katarzyna N.'
'Pillet, S\'ebastien'
'Wenger, Emmanuel'
'Schaniel, Dominik'

_publ_section_title
;
 Photocrystallographic and spectroscopic studies of a model (N,N,O)-donor
 square-planar nickel(II) nitro complex: in search of high-conversion and
 stable photoswitchable materials
;
_journal_issue 6
_journal_name_full IUCrJ
_journal_page_first
;
;
_journal_paper_doi 10.1107/S205225252001307X
_journal_volume 7
_journal_year 2020
_chemical_formula_moiety 'C20 H15 N3 Ni O3'
_chemical_formula_sum 'C20 H15 N3 Ni O3'
_chemical_formula_weight 404.04
_space_group_IT_number 88
_space_group_name_Hall '-I 4ad'
_space_group_name_H-M_alt 'I 41/a :2'
_symmetry_cell_setting tetragonal
_symmetry_Int_Tables_number 88
_symmetry_space_group_name_Hall '-I 4ad'
_symmetry_space_group_name_H-M 'I 41/a :2'
_cell_angle_alpha 90
_cell_angle_beta 90
_cell_angle_gamma 90
_cell_formula_units_Z 16
_cell_length_a 14.8778(3)
_cell_length_b 14.8778(3)
_cell_length_c 29.8291(6)
_cell_measurement_reflns_used 17088
_cell_measurement_temperature 220.00
_cell_measurement_theta_max 74.47
_cell_measurement_theta_min 3.26
_cell_volume 6602.6(2)
_computing_cell_refinement 'CrysAlisPro 1.171.38.43 (Rigaku OD, 2015)'
_computing_data_collection 'CrysAlisPro 1.171.38.43 (Rigaku OD, 2015)'
_computing_data_reduction 'CrysAlisPro 1.171.38.43 (Rigaku OD, 2015)'
_diffrn_ambient_temperature 220
_diffrn_detector 'CCD plate'
_diffrn_measured_fraction_theta_full 0.99
_diffrn_measured_fraction_theta_max 0.99
_diffrn_measurement_device 'four-circle diffractometer'
_diffrn_measurement_device_type 'SuperNova, Cu, Atlas'
_diffrn_measurement_method '\w scans'
_diffrn_radiation_monochromator mirror
_diffrn_radiation_probe x-ray
_diffrn_radiation_source 'X-ray tube'
_diffrn_radiation_type 'Cu K\a'
_diffrn_radiation_wavelength 1.54184
_diffrn_reflns_av_R_equivalents 0.0719
_diffrn_reflns_av_unetI/netI 0.0158
_diffrn_reflns_limit_h_max 18
_diffrn_reflns_limit_h_min -17
_diffrn_reflns_limit_k_max 15
_diffrn_reflns_limit_k_min -18
_diffrn_reflns_limit_l_max 36
_diffrn_reflns_limit_l_min -36
_diffrn_reflns_number 24641
_diffrn_reflns_theta_full 74.61
_diffrn_reflns_theta_max 74.61
_diffrn_reflns_theta_min 3.32
_diffrn_source 'micro-focus sealed X-ray tube'
_exptl_absorpt_coefficient_mu 1.938
_exptl_absorpt_correction_T_max 1
_exptl_absorpt_correction_T_min 0.234
_exptl_absorpt_correction_type multi-scan
_exptl_absorpt_process_details
;
CrysAlisPro 1.171.38.43 (Rigaku Oxford Diffraction, 2015)
Empirical absorption correction using spherical harmonics,
 implemented in SCALE3 ABSPACK scaling algorithm.
;
_exptl_crystal_colour brown
_exptl_crystal_density_diffrn 1.6259
_exptl_crystal_description 'prism, cut'
_exptl_crystal_F_000 3328
_exptl_crystal_size_max 0.13
_exptl_crystal_size_mid 0.05
_exptl_crystal_size_min 0.05
_refine_diff_density_max 0.40
_refine_diff_density_min -0.33
_refine_ls_extinction_method none
_refine_ls_goodness_of_fit_gt 2.50
_refine_ls_goodness_of_fit_ref 2.42
_refine_ls_hydrogen_treatment constr
_refine_ls_number_constraints 70
_refine_ls_number_parameters 252
_refine_ls_number_reflns 3362
_refine_ls_number_restraints 0
_refine_ls_R_factor_all 0.0395
_refine_ls_R_factor_gt 0.0369
_refine_ls_shift/su_max 0.0291
_refine_ls_shift/su_mean 0.0014
_refine_ls_structure_factor_coef Fsqd
_refine_ls_weighting_details w=1/(\s^2^(I)+0.0004I^2^)
_refine_ls_weighting_scheme sigma
_refine_ls_wR_factor_gt 0.0906
_refine_ls_wR_factor_ref 0.0919
_reflns_number_gt 3080
_reflns_number_total 3362
_reflns_threshold_expression I>3\s(I)
_cod_data_source_file lq5032.cif
_cod_data_source_block 220K_irr_160K
_cod_depositor_comments
;
The following automatic conversions were performed:

data item '_diffrn_radiation_probe' value 'X-ray' was changed to
'x-ray' in accordance with the
/home/data/users/saulius/crontab/automatic-downloads/rss-feeds/IUCr/lib/dictionaries/cif_core.dic
dictionary named 'cif_core.dic' version 2.4.2 last updated on
2011-04-26.

Automatic conversion script
Id: cif_fix_values 7556 2019-12-06 15:28:31Z antanas 
;
_cod_original_sg_symbol_H-M 'I 41/a'
_cod_database_code 1559430

loop_
_space_group_symop_id
_space_group_symop_operation_xyz
1 x,y,z
2 -x,-y+1/2,z
3 -y+1/4,x+3/4,z+3/4
4 y+1/4,-x+1/4,z+1/4
5 -x,-y,-z
6 x,y+1/2,-z
7 y+1/4,-x+3/4,-z+3/4
8 -y+1/4,x+1/4,-z+1/4
9 x+1/2,y+1/2,z+1/2
10 -x+1/2,-y,z+1/2
11 -y+3/4,x+1/4,z+1/4
12 y+3/4,-x+3/4,z+3/4
13 -x+1/2,-y+1/2,-z+1/2
14 x+1/2,y,-z+1/2
15 y+3/4,-x+1/4,-z+1/4
16 -y+3/4,x+3/4,-z+3/4

loop_
_atom_site_label
_atom_site_type_symbol
_atom_site_fract_x
_atom_site_fract_y
_atom_site_fract_z
_atom_site_adp_type
_atom_site_U_iso_or_equiv
_atom_site_site_symmetry_multiplicity
_atom_site_occupancy
_atom_site_calc_flag
_atom_site_refinement_flags
_atom_site_disorder_assembly
_atom_site_disorder_group
Ni1 Ni 0.560111(17) 0.388265(19) 0.594592(10) Uani 0.03495(10) 16 1 d . . .
O1a O 0.73565(11) 0.35998(13) 0.61347(7) Uani 0.0671(7) 16 0.972(6) d . . .
O2a O 0.69936(13) 0.49652(13) 0.61996(7) Uani 0.0691(7) 16 0.972(6) d . . .
N1a N 0.67840(10) 0.41897(11) 0.61140(5) Uani 0.0399(5) 16 0.972(6) d . . .
O1b O 0.73565(11) 0.35998(13) 0.61347(7) Uiso 0.08(2) 16 0.028(6) d . . .
O2b O 0.651(6) 0.494(5) 0.609(3) Uiso 0.08(2) 16 0.028(6) d . . .
N1b N 0.752(6) 0.441(6) 0.624(3) Uiso 0.08(2) 16 0.028(6) d . . .
O3 O 0.53479(8) 0.38572(9) 0.65483(4) Uani 0.0392(4) 16 1 d . . .
N2 N 0.44493(9) 0.35477(10) 0.57651(5) Uani 0.0372(4) 16 1 d . . .
N3 N 0.58549(10) 0.39639(11) 0.53261(5) Uani 0.0407(4) 16 1 d . . .
C1 C 0.66138(14) 0.41940(17) 0.51253(7) Uani 0.0553(7) 16 1 d . . .
C2 C 0.66859(16) 0.42792(19) 0.46583(8) Uani 0.0612(8) 16 1 d . . .
C3 C 0.59623(15) 0.41083(15) 0.43935(7) Uani 0.0521(6) 16 1 d . . .
C4 C 0.51466(13) 0.38310(13) 0.45931(7) Uani 0.0448(5) 16 1 d . . .
C5 C 0.43566(15) 0.36088(17) 0.43545(8) Uani 0.0565(7) 16 1 d . . .
C6 C 0.36088(14) 0.33400(19) 0.45802(8) Uani 0.0606(8) 16 1 d . . .
C7 C 0.35836(13) 0.32933(16) 0.50533(8) Uani 0.0514(6) 16 1 d . . .
C8 C 0.43382(11) 0.35229(12) 0.52974(6) Uani 0.0397(5) 16 1 d . . .
C9 C 0.51224(12) 0.37760(11) 0.50631(6) Uani 0.0387(5) 16 1 d . . .
C10 C 0.37818(11) 0.33516(13) 0.60402(7) Uani 0.0418(5) 16 1 d . . .
C11 C 0.38199(11) 0.33801(13) 0.65035(7) Uani 0.0409(5) 16 1 d . . .
C12 C 0.30072(13) 0.30894(18) 0.67751(8) Uani 0.0566(7) 16 1 d . . .
C13 C 0.29072(13) 0.36692(16) 0.71889(8) Uani 0.0576(7) 16 1 d . . .
C14 C 0.37590(12) 0.36691(11) 0.74595(7) Uani 0.0417(5) 16 1 d . . .
C15 C 0.37631(14) 0.37014(12) 0.79252(7) Uani 0.0480(6) 16 1 d . . .
C16 C 0.45614(15) 0.37179(13) 0.81610(7) Uani 0.0496(6) 16 1 d . . .
C17 C 0.53733(15) 0.37125(14) 0.79343(7) Uani 0.0498(6) 16 1 d . . .
C18 C 0.53819(13) 0.36927(13) 0.74713(7) Uani 0.0428(5) 16 1 d . . .
C19 C 0.45836(11) 0.36655(10) 0.72291(6) Uani 0.0359(5) 16 1 d . . .
C20 C 0.45943(11) 0.36367(11) 0.67343(6) Uani 0.0358(5) 16 1 d . . .
H1 H 0.713534 0.430702 0.530624 Uiso 0.0664 16 1 d . . .
H2 H 0.724605 0.445814 0.452577 Uiso 0.0735 16 1 d . . .
H3 H 0.600483 0.417529 0.407415 Uiso 0.0625 16 1 d . . .
H5 H 0.434761 0.364754 0.403323 Uiso 0.0678 16 1 d . . .
H6 H 0.308209 0.317707 0.4413 Uiso 0.0727 16 1 d . . .
H7 H 0.304589 0.310344 0.520391 Uiso 0.0616 16 1 d . . .
H10 H 0.322173 0.317403 0.590723 Uiso 0.0502 16 1 d . . .
H12a H 0.307563 0.247231 0.686284 Uiso 0.068 16 1 d . . .
H12b H 0.247595 0.313954 0.659418 Uiso 0.068 16 1 d . . .
H13a H 0.276419 0.427337 0.710124 Uiso 0.0691 16 1 d . . .
H13b H 0.242187 0.344539 0.736929 Uiso 0.0691 16 1 d . . .
H15 H 0.320313 0.371236 0.808508 Uiso 0.0576 16 1 d . . .
H16 H 0.455348 0.37331 0.848268 Uiso 0.0595 16 1 d . . .
H17 H 0.59284 0.372242 0.809829 Uiso 0.0597 16 1 d . . .
H18 H 0.594574 0.369775 0.731486 Uiso 0.0513 16 1 d . . .

loop_
_atom_site_aniso_label
_atom_site_aniso_type_symbol
_atom_site_aniso_U_11
_atom_site_aniso_U_22
_atom_site_aniso_U_33
_atom_site_aniso_U_12
_atom_site_aniso_U_13
_atom_site_aniso_U_23
Ni1 Ni 0.02905(16) 0.04297(18) 0.03285(17) -0.00299(11) 0.00030(10) -0.00356(11)
O1a O 0.0432(9) 0.0784(13) 0.0799(14) 0.0087(8) -0.0133(8) -0.0010(9)
O2a O 0.0577(12) 0.0651(11) 0.0846(14) -0.0172(9) -0.0077(9) -0.0220(9)
N1a N 0.0355(8) 0.0557(10) 0.0284(7) -0.0063(7) 0.0032(5) -0.0036(6)
O3 O 0.0301(5) 0.0505(7) 0.0368(6) -0.0021(5) 0.0022(4) -0.0030(5)
N2 N 0.0300(6) 0.0409(7) 0.0406(8) 0.0009(5) -0.0009(5) -0.0036(5)
N3 N 0.0380(7) 0.0490(8) 0.0351(7) -0.0063(6) -0.0015(6) -0.0052(6)
C1 C 0.0451(10) 0.0817(15) 0.0391(10) -0.0223(10) 0.0011(8) -0.0061(9)
C2 C 0.0571(12) 0.0874(16) 0.0393(11) -0.0253(11) 0.0065(9) -0.0066(10)
C3 C 0.0594(11) 0.0632(12) 0.0336(9) -0.0055(10) 0.0016(8) -0.0075(8)
C4 C 0.0463(10) 0.0493(10) 0.0387(9) 0.0048(8) -0.0048(7) -0.0088(7)
C5 C 0.0498(11) 0.0785(14) 0.0411(10) 0.0099(10) -0.0103(8) -0.0144(9)
C6 C 0.0397(10) 0.0904(16) 0.0517(12) 0.0052(10) -0.0128(8) -0.0193(11)
C7 C 0.0326(9) 0.0693(12) 0.0522(12) 0.0024(8) -0.0051(7) -0.0126(9)
C8 C 0.0346(8) 0.0428(9) 0.0416(9) 0.0048(7) -0.0034(7) -0.0067(7)
C9 C 0.0382(8) 0.0379(8) 0.0399(9) 0.0029(6) -0.0027(7) -0.0071(6)
C10 C 0.0292(8) 0.0477(9) 0.0486(10) -0.0006(7) -0.0013(7) 0.0004(7)
C11 C 0.0291(7) 0.0471(9) 0.0464(10) 0.0000(7) 0.0034(7) 0.0025(7)
C12 C 0.0350(9) 0.0829(15) 0.0521(12) -0.0099(9) 0.0052(8) 0.0049(10)
C13 C 0.0351(9) 0.0778(14) 0.0597(13) 0.0077(9) 0.0135(9) 0.0060(10)
C14 C 0.0414(9) 0.0349(8) 0.0490(10) 0.0040(7) 0.0119(7) 0.0010(7)
C15 C 0.0538(11) 0.0396(9) 0.0506(11) 0.0009(8) 0.0187(8) -0.0005(7)
C16 C 0.0671(12) 0.0418(9) 0.0400(10) 0.0010(8) 0.0109(9) -0.0009(7)
C17 C 0.0536(11) 0.0519(10) 0.0439(11) 0.0024(9) 0.0001(8) -0.0031(8)
C18 C 0.0403(9) 0.0461(9) 0.0418(10) 0.0023(7) 0.0047(7) -0.0020(7)
C19 C 0.0373(8) 0.0291(7) 0.0414(9) 0.0043(6) 0.0064(7) 0.0002(6)
C20 C 0.0329(8) 0.0319(7) 0.0425(9) 0.0054(6) 0.0054(6) 0.0005(6)

loop_
_atom_type_symbol
_atom_type_scat_dispersion_real
_atom_type_scat_dispersion_imag
_atom_type_scat_source
_atom_type_scat_Cromer_Mann_a1
_atom_type_scat_Cromer_Mann_b1
_atom_type_scat_Cromer_Mann_a2
_atom_type_scat_Cromer_Mann_b2
_atom_type_scat_Cromer_Mann_a3
_atom_type_scat_Cromer_Mann_b3
_atom_type_scat_Cromer_Mann_a4
_atom_type_scat_Cromer_Mann_b4
_atom_type_scat_Cromer_Mann_c
C 0.0181 0.0091 'International Tables Vol C tables 4.2.6.8 and 6.1.1.4' 2.31 20.843901 1.02 10.2075 1.5886 0.5687 0.865 51.651199 0.2156
H 0.0000 0.0000 'International Tables Vol C tables 4.2.6.8 and 6.1.1.4' 0.493002 10.5109 0.322912 26.1257 0.140191 3.14236 0.04081 57.799702 0.003038
N 0.0311 0.0180 'International Tables Vol C tables 4.2.6.8 and 6.1.1.4' 12.2126 0.0057 3.1322 9.8933 2.0125 28.997499 1.1663 0.5826 -11.529
Ni -3.0029 0.5091 'International Tables Vol C tables 4.2.6.8 and 6.1.1.4' 12.8376 3.8785 7.292 0.2565 4.4438 12.1763 2.38 66.342102 1.0341
O 0.0492 0.0322 'International Tables Vol C tables 4.2.6.8 and 6.1.1.4' 3.0485 13.2771 2.2868 5.7011 1.5463 0.3239 0.867 32.908901 0.2508

loop_
_exptl_crystal_face_index_h
_exptl_crystal_face_index_k
_exptl_crystal_face_index_l
_exptl_crystal_face_perp_dist
? ? ? ?

loop_
_geom_angle_atom_site_label_1
_geom_angle_atom_site_label_2
_geom_angle_atom_site_label_3
_geom_angle_site_symmetry_1
_geom_angle_site_symmetry_2
_geom_angle_site_symmetry_3
_geom_angle
_geom_angle_publ_flag
C11 C10 H10 . . . 117.15 ?
C10 C11 C12 . . . 119.45(15) ?
C10 C11 C20 . . . 122.33(15) ?
C12 C11 C20 . . . 118.18(18) ?
C11 C12 C13 . . . 110.54(19) ?
C11 C12 H12a . . . 109.47 ?
C11 C12 H12b . . . 109.47 ?
C13 C12 H12a . . . 109.46 ?
C13 C12 H12b . . . 109.45 ?
H12a C12 H12b . . . 108.41 ?
C12 C13 C14 . . . 110.80(16) ?
C12 C13 H13a . . . 109.49 ?
C12 C13 H13b . . . 109.48 ?
C14 C13 H13a . . . 109.45 ?
C14 C13 H13b . . . 109.46 ?
H13a C13 H13b . . . 108.11 ?
C13 C14 C15 . . . 122.71(15) ?
C13 C14 C19 . . . 118.27(18) ?
C15 C14 C19 . . . 118.99(15) ?
C14 C15 C16 . . . 120.91(17) ?
C14 C15 H15 . . . 119.56 ?
C16 C15 H15 . . . 119.53 ?
C15 C16 C17 . . . 120.10(19) ?
C15 C16 H16 . . . 119.99 ?
C17 C16 H16 . . . 119.91 ?
C16 C17 C18 . . . 119.79(17) ?
C16 C17 H17 . . . 120.12 ?
C18 C17 H17 . . . 120.08 ?
C17 C18 C19 . . . 120.78(15) ?
C17 C18 H18 . . . 119.63 ?
C19 C18 H18 . . . 119.59 ?
C14 C19 C18 . . . 119.41(17) ?
C14 C19 C20 . . . 119.82(15) ?
C18 C19 C20 . . . 120.77(15) ?
C11 C20 C19 . . . 119.53(15) ?

loop_
_geom_bond_atom_site_label_1
_geom_bond_atom_site_label_2
_geom_bond_site_symmetry_1
_geom_bond_site_symmetry_2
_geom_bond_distance
_geom_bond_publ_flag
C10 C11 . . 1.384(3) ?
C10 H10 . . 0.9603 ?
C11 C12 . . 1.519(3) ?
C11 C20 . . 1.395(2) ?
C12 C13 . . 1.513(4) ?
C12 H12a . . 0.9595 ?
C12 H12b . . 0.9598 ?
C13 C14 . . 1.503(2) ?
C13 H13a . . 0.9602 ?
C13 H13b . . 0.9598 ?
C14 C15 . . 1.390(3) ?
C14 C19 . . 1.407(2) ?
C15 C16 . . 1.380(3) ?
C15 H15 . . 0.96 ?
C16 C17 . . 1.384(3) ?
C16 H16 . . 0.9599 ?
C17 C18 . . 1.381(3) ?
C17 H17 . . 0.9604 ?
C18 C19 . . 1.390(2) ?
C18 H18 . . 0.9598 ?
C19 C20 . . 1.477(3) ?

loop_
_twin_individual_id
_twin_individual_mass_fraction_refined
_twin_individual_twin_matrix_11
_twin_individual_twin_matrix_12
_twin_individual_twin_matrix_13
_twin_individual_twin_matrix_21
_twin_individual_twin_matrix_22
_twin_individual_twin_matrix_23
_twin_individual_twin_matrix_31
_twin_individual_twin_matrix_32
_twin_individual_twin_matrix_33
? ? ? ? ? ? ? ? ? ? ?
